data_4021467
loop_
_publ_author_name
'Konstantin Karaghiosoff'
'Thomas M. Klap\"otke'
'Peter Mayer'
'Holger Piotrowski'
'Kurt Polborn'
'Rodney L. Willer'
'Jan J. Weigand'

_publ_contact_author_address
;
Department Chemie
Ludwig-Maximilians Universit\"at
Butenandtstrasse 5-13 (Haus D)
D-81377 M\"unchen
Bundesrepublik Deutschland
;
_publ_contact_author_email tmk@cup.uni-muenchen.de
_publ_contact_author_fax +49-89-2180-77492
_publ_contact_author_name 'Thomas M. Klap\"otke '
_publ_contact_author_phone +49-89-2180-77491
_publ_section_title
;
 N-Nitroso- and N-Nitraminotetrazoles
;
_journal_name_full 'Journal of Organic Chemistry'
_journal_page_first 1295
_journal_page_last 1305
_journal_paper_doi 10.1021/jo0513820
_journal_volume 71
_journal_year 2006
_chemical_formula_moiety 'C3 H6 N6 O2'
_chemical_formula_sum 'C3 H6 N6 O2'
_chemical_formula_weight 158.119
_space_group_IT_number 61
_symmetry_cell_setting orthorhombic
_symmetry_Int_Tables_number 61
_symmetry_space_group_name_Hall '-P 2ac 2ab'
_symmetry_space_group_name_H-M 'P b c a'
_atom_sites_solution_hydrogens geom
_atom_sites_solution_primary direct
_atom_sites_solution_secondary difmap
_audit_author_name 'Mayer, P.'
_audit_block_code N6O2C3H6_g096_klapoetke
_audit_creation_date 29-Jun-02
_audit_creation_method 'form98_1/compatible with shelxl97-2'
_audit_update_record 12-Apr-05
_cell_angle_alpha 90.00
_cell_angle_beta 90.00
_cell_angle_gamma 90.00
_cell_formula_units_Z 8
_cell_length_a 5.9553(4)
_cell_length_b 13.2837(10)
_cell_length_c 17.4438(15)
_cell_measurement_reflns_used 2889
_cell_measurement_temperature 200(2)
_cell_measurement_theta_max 27.5
_cell_measurement_theta_min 2.3
_cell_volume 1379.95(18)
_computing_cell_refinement 'Stoe IPDS software (Darmstadt, Germany)'
_computing_data_collection 'Stoe IPDS software (Darmstadt, Germany)'
_computing_data_reduction 'Stoe IPDS software (Darmstadt, Germany)'
_computing_structure_refinement 'SHELXL-97 (G. M. Sheldrick. University of G\"ottingen, 97-2 version)'
_computing_structure_solution
;
A. Altomare, M. C. Burla, M. Camalli, G. L. Cascarano, C. Giacovazzo, A.
Guagliardi, A. G. G. Moliterni, G. Polidori, R. Spagna: SIR97: a new tool for
crystal structure determination and refinement; J. Appl. Crystallogr. 1999,
32, 115-119.
;
_diffrn_ambient_temperature 200(2)
_diffrn_measured_fraction_theta_full 0.990
_diffrn_measured_fraction_theta_max 0.990
_diffrn_measurement_device 'image-plate area detector'
_diffrn_measurement_device_type 'Stoe IPDS'
_diffrn_measurement_method 'area detection'
_diffrn_orient_matrix_type
;first index: i in a~i~^*^, second: diffractometer xyz
 e.g. UB_21,UB_22,UB_23 are the xyz components of b^*^
;
_diffrn_orient_matrix_UB_11 0.063971
_diffrn_orient_matrix_UB_12 0.154195
_diffrn_orient_matrix_UB_13 -0.018120
_diffrn_orient_matrix_UB_21 -0.064761
_diffrn_orient_matrix_UB_22 0.029721
_diffrn_orient_matrix_UB_23 0.024284
_diffrn_orient_matrix_UB_31 0.019424
_diffrn_orient_matrix_UB_32 -0.001724
_diffrn_orient_matrix_UB_33 0.053909
_diffrn_radiation_collimation '0.5 mm collimator'
_diffrn_radiation_monochromator graphite
_diffrn_radiation_source 'fine-focus sealed tube'
_diffrn_radiation_type MoK\a
_diffrn_radiation_wavelength 0.71073
_diffrn_reflns_av_R_equivalents 0.0559
_diffrn_reflns_av_sigmaI/netI 0.0608
_diffrn_reflns_limit_h_max 5
_diffrn_reflns_limit_h_min -7
_diffrn_reflns_limit_k_max 15
_diffrn_reflns_limit_k_min -11
_diffrn_reflns_limit_l_max 20
_diffrn_reflns_limit_l_min -20
_diffrn_reflns_number 6175
_diffrn_reflns_theta_full 24.99
_diffrn_reflns_theta_max 24.99
_diffrn_reflns_theta_min 2.34
_diffrn_source_current 50_mA
_diffrn_source_power 2.75_kW
_diffrn_source_type 'Spellman DF4 Series'
_diffrn_source_voltage 55_kV
_exptl_absorpt_coefficient_mu 0.128
_exptl_absorpt_correction_T_max 0.9953
_exptl_absorpt_correction_T_min 0.9849
_exptl_absorpt_correction_type numerical
_exptl_absorpt_process_details 'Absorption correction with XRed, rev 1.09, STOE (Darmstadt, Germany)'
_exptl_crystal_colour colourless
_exptl_crystal_density_diffrn 1.52218(20)
_exptl_crystal_density_method 'not measured'
_exptl_crystal_description platelet
_exptl_crystal_F_000 656
_exptl_crystal_size_max 0.24
_exptl_crystal_size_mid 0.10
_exptl_crystal_size_min 0.04
_refine_diff_density_max 0.163
_refine_diff_density_min -0.313
_refine_diff_density_rms 0.054
_refine_ls_extinction_method none
_refine_ls_goodness_of_fit_ref 0.878
_refine_ls_hydrogen_treatment refall
_refine_ls_matrix_type full
_refine_ls_number_parameters 124
_refine_ls_number_reflns 1199
_refine_ls_number_restraints 0
_refine_ls_restrained_S_all 0.878
_refine_ls_R_factor_all 0.0735
_refine_ls_R_factor_gt 0.0411
_refine_ls_shift/su_max 0.000
_refine_ls_shift/su_mean 0.000
_refine_ls_structure_factor_coef Fsqd
_refine_ls_weighting_details 'calc w=1/[\s^2^(Fo^2^)+(0.0534P)^2^+0.0000P] where P=(Fo^2^+2Fc^2^)/3'
_refine_ls_weighting_scheme calc
_refine_ls_wR_factor_gt 0.0862
_refine_ls_wR_factor_ref 0.0943
_reflns_number_gt 759
_reflns_number_total 1199
_reflns_threshold_expression >2sigma(I)
_cod_data_source_file jo0513820rom20050704_032924.cif
_cod_database_code 4021467

loop_
_symmetry_equiv_pos_as_xyz
'x, y, z'
'-x+1/2, -y, z+1/2'
'x+1/2, -y+1/2, -z'
'-x, y+1/2, -z+1/2'
'-x, -y, -z'
'x-1/2, y, -z-1/2'
'-x-1/2, y-1/2, z'
'x, -y-1/2, z-1/2'

loop_
_atom_site_label
_atom_site_type_symbol
_atom_site_fract_x
_atom_site_fract_y
_atom_site_fract_z
_atom_site_U_iso_or_equiv
_atom_site_adp_type
_atom_site_occupancy
_atom_site_symmetry_multiplicity
_atom_site_calc_flag
O1 O 0.6947(4) 0.07165(15) 0.00455(10) 0.0560(6) Uani 1 1 d
O2 O 0.4477(3) 0.19260(16) -0.00489(9) 0.0503(5) Uani 1 1 d
N1 N 0.3194(3) 0.27088(14) 0.14882(9) 0.0240(4) Uani 1 1 d
N2 N 0.1206(4) 0.29204(16) 0.18115(10) 0.0322(5) Uani 1 1 d
N3 N 0.0134(4) 0.20736(16) 0.18788(10) 0.0351(5) Uani 1 1 d
N4 N 0.1381(3) 0.13002(15) 0.15975(9) 0.0307(5) Uani 1 1 d
N5 N 0.5124(3) 0.12098(15) 0.10858(9) 0.0291(5) Uani 1 1 d
N6 N 0.5526(4) 0.12862(19) 0.03029(11) 0.0396(6) Uani 1 1 d
C1 C 0.3246(4) 0.17176(16) 0.13604(10) 0.0229(5) Uani 1 1 d
C2 C 0.4899(5) 0.34748(19) 0.13516(15) 0.0341(6) Uani 1 1 d
H2A H 0.446(7) 0.407(3) 0.1658(18) 0.086(12) Uiso 1 1 d
H2B H 0.506(5) 0.360(2) 0.0844(19) 0.065(9) Uiso 1 1 d
H2C H 0.619(7) 0.330(3) 0.1600(18) 0.076(11) Uiso 1 1 d
C3 C 0.5998(5) 0.0330(2) 0.14883(17) 0.0392(7) Uani 1 1 d
H3A H 0.758(7) 0.028(3) 0.1457(17) 0.073(10) Uiso 1 1 d
H3B H 0.535(6) -0.026(3) 0.1292(15) 0.060(9) Uiso 1 1 d
H3C H 0.559(5) 0.039(2) 0.2000(16) 0.048(8) Uiso 1 1 d

loop_
_atom_site_aniso_label
_atom_site_aniso_U_11
_atom_site_aniso_U_22
_atom_site_aniso_U_33
_atom_site_aniso_U_23
_atom_site_aniso_U_13
_atom_site_aniso_U_12
O1 0.0449(13) 0.0552(13) 0.0678(12) -0.0246(10) 0.0316(10) -0.0070(11)
O2 0.0572(13) 0.0623(13) 0.0314(9) 0.0031(8) 0.0085(8) 0.0010(11)
N1 0.0238(11) 0.0244(10) 0.0237(9) 0.0014(7) -0.0002(7) 0.0009(9)
N2 0.0301(12) 0.0355(12) 0.0310(9) 0.0003(8) 0.0028(8) 0.0093(10)
N3 0.0283(12) 0.0405(13) 0.0366(10) 0.0008(8) 0.0078(9) 0.0025(11)
N4 0.0265(12) 0.0306(11) 0.0349(10) -0.0021(8) 0.0039(8) -0.0032(10)
N5 0.0280(12) 0.0286(11) 0.0307(9) -0.0045(7) 0.0065(8) 0.0027(10)
N6 0.0326(13) 0.0456(14) 0.0406(11) -0.0167(11) 0.0134(9) -0.0135(12)
C1 0.0221(13) 0.0257(12) 0.0208(10) 0.0000(8) 0.0008(8) -0.0023(11)
C2 0.0347(16) 0.0278(14) 0.0397(14) 0.0045(11) -0.0045(12) -0.0086(12)
C3 0.0331(17) 0.0286(14) 0.0558(18) -0.0050(12) -0.0019(13) 0.0056(13)

loop_
_atom_type_symbol
_atom_type_description
_atom_type_scat_dispersion_real
_atom_type_scat_dispersion_imag
_atom_type_scat_source
C C 0.0033 0.0016 'International Tables Vol C Tables 4.2.6.8 and 6.1.1.4'
H H 0.0000 0.0000 'International Tables Vol C Tables 4.2.6.8 and 6.1.1.4'
N N 0.0061 0.0033 'International Tables Vol C Tables 4.2.6.8 and 6.1.1.4'
O O 0.0106 0.0060 'International Tables Vol C Tables 4.2.6.8 and 6.1.1.4'

loop_
_exptl_crystal_face_index_h
_exptl_crystal_face_index_k
_exptl_crystal_face_index_l
_exptl_crystal_face_perp_dist
0 0 1 0.0130
0 0 -1 0.0220
0 -2 -1 0.0600
0 3 -1 0.0260
-1 0 0 0.1050
1 1 1 0.1070
1 -1 1 0.1090
0 -2 1 0.0610

loop_
_geom_angle_atom_site_label_1
_geom_angle_atom_site_label_2
_geom_angle_atom_site_label_3
_geom_angle
C1 N1 N2 107.30(19)
C1 N1 C2 130.1(2)
N2 N1 C2 122.5(2)
N3 N2 N1 106.88(18)
N2 N3 N4 110.70(18)
C1 N4 N3 104.9(2)
N6 N5 C1 116.18(18)
N6 N5 C3 118.0(2)
C1 N5 C3 120.63(19)
O2 N6 O1 127.0(2)
O2 N6 N5 117.2(2)
O1 N6 N5 115.8(2)
N4 C1 N1 110.2(2)
N4 C1 N5 125.9(2)
N1 C1 N5 123.7(2)
N1 C2 H2A 106(2)
N1 C2 H2B 111(2)
H2A C2 H2B 115(3)
N1 C2 H2C 110(2)
H2A C2 H2C 100(3)
H2B C2 H2C 115(3)
N5 C3 H3A 112(2)
N5 C3 H3B 110.5(19)
H3A C3 H3B 109(3)
N5 C3 H3C 107.4(18)
H3A C3 H3C 109(3)
H3B C3 H3C 108(2)

loop_
_geom_bond_atom_site_label_1
_geom_bond_atom_site_label_2
_geom_bond_distance
O1 N6 1.221(3)
O2 N6 1.220(3)
N1 C1 1.336(3)
N1 N2 1.341(3)
N1 C2 1.457(3)
N2 N3 1.299(3)
N3 N4 1.359(3)
N4 C1 1.308(3)
N5 N6 1.390(3)
N5 C1 1.391(3)
N5 C3 1.460(3)
C2 H2A 0.99(4)
C2 H2B 0.91(3)
C2 H2C 0.91(4)
C3 H3A 0.95(4)
C3 H3B 0.94(3)
C3 H3C 0.93(3)

loop_
_geom_torsion_atom_site_label_1
_geom_torsion_atom_site_label_2
_geom_torsion_atom_site_label_3
_geom_torsion_atom_site_label_4
_geom_torsion
C1 N1 N2 N3 0.7(2)
C2 N1 N2 N3 -177.40(19)
N1 N2 N3 N4 -0.5(2)
N2 N3 N4 C1 0.1(2)
C1 N5 N6 O2 13.1(3)
C3 N5 N6 O2 167.8(2)
C1 N5 N6 O1 -168.8(2)
C3 N5 N6 O1 -14.0(3)
N3 N4 C1 N1 0.3(2)
N3 N4 C1 N5 174.19(18)
N2 N1 C1 N4 -0.6(2)
C2 N1 C1 N4 177.3(2)
N2 N1 C1 N5 -174.66(18)
C2 N1 C1 N5 3.2(3)
N6 N5 C1 N4 108.4(2)
C3 N5 C1 N4 -45.7(3)
N6 N5 C1 N1 -78.5(2)
C3 N5 C1 N1 127.4(2)
